data_4117719
loop_
_publ_author_name
'Allison L. Brazeau'
'Mikko M. H\"anninen'
'Heikki M. Tuononen'
'Nathan D. Jones'
'Paul J. Ragogna'

_publ_contact_author_address
;
Department of Chemistry, The University of Western Ontario, 
1151 Richmond St., London, Ontario, N6A 5B7, Canada
;
_publ_contact_author_email pragogna@uwo.ca
_publ_contact_author_fax 519-661-3022
_publ_contact_author_name 'Paul J. Ragogna'
_publ_contact_author_phone '519-661-2111 x 87048'
_publ_section_title
;
 Synthesis, Reactivity, and Computational Analysis of Halophosphines
 Supported by Dianionic Guanidinate Ligands
;
_journal_name_full 'Journal of the American Chemical Society'
_journal_page_first 5398
_journal_page_last 5414
_journal_paper_doi 10.1021/ja300587z
_journal_volume 134
_journal_year 2012
_chemical_formula_moiety 'C28 H33 Cl N3 P'
_chemical_formula_sum 'C28 H33 Cl N3 P'
_chemical_formula_weight 477.99
_chemical_name_systematic
; 
 ? 
;
_space_group_IT_number 14
_symmetry_cell_setting monoclinic
_symmetry_space_group_name_Hall '-P 2ybc'
_symmetry_space_group_name_H-M 'P 1 21/c 1'
_atom_sites_solution_hydrogens geom
_atom_sites_solution_primary direct
_atom_sites_solution_secondary difmap
_audit_creation_method SHELXL-97
_cell_angle_alpha 90.00
_cell_angle_beta 115.843(3)
_cell_angle_gamma 90.00
_cell_formula_units_Z 4
_cell_length_a 8.6540(5)
_cell_length_b 26.8867(14)
_cell_length_c 12.6400(6)
_cell_measurement_reflns_used 8757
_cell_measurement_temperature 150(2)
_cell_measurement_theta_max 23.17
_cell_measurement_theta_min 2.56
_cell_volume 2646.9(3)
_computing_cell_refinement 'Bruker SAINT'
_computing_data_collection 'Bruker APEX2'
_computing_data_reduction 'Bruker SAINT'
_computing_molecular_graphics 'Bruker SHELXTL'
_computing_publication_material 'Bruker SHELXTL'
_computing_structure_refinement 'SHELXL-97 (Sheldrick, 2008)'
_computing_structure_solution 'SHELXS-97 (Sheldrick, 2008)'
_diffrn_ambient_temperature 150(2)
_diffrn_measured_fraction_theta_full 1.000
_diffrn_measured_fraction_theta_max 1.000
_diffrn_measurement_device_type 'Bruker APEX-II CCD'
_diffrn_measurement_method '\f and \w scans'
_diffrn_radiation_monochromator graphite
_diffrn_radiation_source 'fine-focus sealed tube'
_diffrn_radiation_type MoK\a
_diffrn_radiation_wavelength 0.71073
_diffrn_reflns_av_R_equivalents 0.0787
_diffrn_reflns_av_sigmaI/netI 0.0457
_diffrn_reflns_limit_h_max 11
_diffrn_reflns_limit_h_min -11
_diffrn_reflns_limit_k_max 35
_diffrn_reflns_limit_k_min -35
_diffrn_reflns_limit_l_max 16
_diffrn_reflns_limit_l_min -16
_diffrn_reflns_number 75479
_diffrn_reflns_theta_full 27.67
_diffrn_reflns_theta_max 27.67
_diffrn_reflns_theta_min 1.94
_exptl_absorpt_coefficient_mu 0.225
_exptl_absorpt_correction_T_max 0.9933
_exptl_absorpt_correction_T_min 0.9844
_exptl_absorpt_correction_type multi-scan
_exptl_crystal_colour colourless
_exptl_crystal_density_diffrn 1.199
_exptl_crystal_description block
_exptl_crystal_F_000 1016
_exptl_crystal_size_max 0.07
_exptl_crystal_size_mid 0.06
_exptl_crystal_size_min 0.03
_refine_diff_density_max 0.285
_refine_diff_density_min -0.282
_refine_diff_density_rms 0.048
_refine_ls_extinction_method none
_refine_ls_goodness_of_fit_ref 1.016
_refine_ls_hydrogen_treatment constr
_refine_ls_matrix_type full
_refine_ls_number_parameters 305
_refine_ls_number_reflns 6195
_refine_ls_number_restraints 0
_refine_ls_restrained_S_all 1.016
_refine_ls_R_factor_all 0.0758
_refine_ls_R_factor_gt 0.0422
_refine_ls_shift/su_max 0.000
_refine_ls_shift/su_mean 0.000
_refine_ls_structure_factor_coef Fsqd
_refine_ls_weighting_details 'calc w=1/[\s^2^(Fo^2^)+(0.0423P)^2^+0.9487P] where P=(Fo^2^+2Fc^2^)/3'
_refine_ls_weighting_scheme calc
_refine_ls_wR_factor_gt 0.0905
_refine_ls_wR_factor_ref 0.1035
_reflns_number_gt 4327
_reflns_number_total 6195
_reflns_threshold_expression >2sigma(I)
_cod_data_source_file ja300587z_si_001_02.cif
_cod_data_source_block 1PCl
_cod_original_cell_volume 2646.9(2)
_cod_original_sg_symbol_Hall -P2ybc
_cod_database_code 4117719

loop_
_symmetry_equiv_pos_as_xyz
'x, y, z'
'-x, y+1/2, -z+1/2'
'-x, -y, -z'
'x, -y-1/2, z-1/2'

loop_
_atom_site_label
_atom_site_type_symbol
_atom_site_fract_x
_atom_site_fract_y
_atom_site_fract_z
_atom_site_U_iso_or_equiv
_atom_site_adp_type
_atom_site_occupancy
_atom_site_symmetry_multiplicity
_atom_site_calc_flag
_atom_site_refinement_flags
Cl1 Cl -0.10741(6) -0.18398(2) 0.30978(4) 0.03691(14) Uani 1 1 d .
P1 P -0.36382(6) -0.208105(17) 0.25270(4) 0.02480(12) Uani 1 1 d .
N1 N -0.41131(19) -0.23798(5) 0.12290(12) 0.0230(3) Uani 1 1 d .
N2 N -0.47112(19) -0.16413(5) 0.14671(12) 0.0237(3) Uani 1 1 d .
N3 N -0.58569(19) -0.19772(5) -0.05674(13) 0.0254(3) Uani 1 1 d .
C1 C -0.5046(2) -0.19797(6) 0.05294(15) 0.0199(3) Uani 1 1 d .
C2 C -0.4038(2) -0.28784(6) 0.08481(14) 0.0221(4) Uani 1 1 d .
C3 C -0.2624(2) -0.30282(7) 0.06741(15) 0.0252(4) Uani 1 1 d .
C4 C -0.2611(3) -0.35149(7) 0.02918(16) 0.0300(4) Uani 1 1 d .
H4A H -0.1650 -0.3625 0.0179 0.036 Uiso 1 1 calc R
C5 C -0.3948(3) -0.38407(7) 0.00733(16) 0.0314(4) Uani 1 1 d .
C6 C -0.5350(2) -0.36772(7) 0.02351(16) 0.0301(4) Uani 1 1 d .
H6A H -0.6281 -0.3898 0.0079 0.036 Uiso 1 1 calc R
C7 C -0.5428(2) -0.31973(7) 0.06209(15) 0.0252(4) Uani 1 1 d .
C8 C -0.5655(2) -0.12080(6) 0.15059(15) 0.0244(4) Uani 1 1 d .
C9 C -0.7062(2) -0.12596(7) 0.17718(17) 0.0304(4) Uani 1 1 d .
C10 C -0.7956(3) -0.08323(8) 0.17881(19) 0.0400(5) Uani 1 1 d .
H10A H -0.8916 -0.0862 0.1961 0.048 Uiso 1 1 calc R
C11 C -0.7496(3) -0.03654(8) 0.15616(18) 0.0417(5) Uani 1 1 d .
C12 C -0.6074(3) -0.03274(7) 0.13300(17) 0.0377(5) Uani 1 1 d .
H12A H -0.5741 -0.0009 0.1179 0.045 Uiso 1 1 calc R
C13 C -0.5122(3) -0.07402(7) 0.13115(15) 0.0290(4) Uani 1 1 d .
C14 C -0.6557(2) -0.15417(6) -0.12433(14) 0.0224(4) Uani 1 1 d .
C15 C -0.8274(2) -0.14096(6) -0.16052(15) 0.0239(4) Uani 1 1 d .
C16 C -0.8912(2) -0.10040(7) -0.23567(16) 0.0289(4) Uani 1 1 d .
H16A H -1.0073 -0.0908 -0.2596 0.035 Uiso 1 1 calc R
C17 C -0.7924(3) -0.07357(7) -0.27683(16) 0.0305(4) Uani 1 1 d .
C18 C -0.6233(2) -0.08826(7) -0.24132(16) 0.0296(4) Uani 1 1 d .
H18A H -0.5536 -0.0702 -0.2688 0.036 Uiso 1 1 calc R
C19 C -0.5529(2) -0.12843(7) -0.16692(15) 0.0262(4) Uani 1 1 d .
C20 C -0.1164(3) -0.26813(8) 0.08649(18) 0.0345(5) Uani 1 1 d .
H20A H -0.0434 -0.2645 0.1710 0.052 Uiso 1 1 calc R
H20B H -0.1622 -0.2355 0.0527 0.052 Uiso 1 1 calc R
H20C H -0.0484 -0.2817 0.0483 0.052 Uiso 1 1 calc R
C21 C -0.3899(3) -0.43668(7) -0.0345(2) 0.0451(6) Uani 1 1 d .
H21A H -0.4950 -0.4542 -0.0455 0.068 Uiso 0.50 1 calc PR
H21B H -0.2900 -0.4542 0.0242 0.068 Uiso 0.50 1 calc PR
H21C H -0.3814 -0.4356 -0.1093 0.068 Uiso 0.50 1 calc PR
H21D H -0.2826 -0.4418 -0.0416 0.068 Uiso 0.50 1 calc PR
H21E H -0.4876 -0.4418 -0.1113 0.068 Uiso 0.50 1 calc PR
H21F H -0.3962 -0.4604 0.0223 0.068 Uiso 0.50 1 calc PR
C22 C -0.6963(2) -0.30280(7) 0.07888(18) 0.0319(4) Uani 1 1 d .
H22A H -0.6585 -0.2902 0.1591 0.048 Uiso 1 1 calc R
H22B H -0.7747 -0.3309 0.0660 0.048 Uiso 1 1 calc R
H22C H -0.7558 -0.2763 0.0225 0.048 Uiso 1 1 calc R
C23 C -0.7586(3) -0.17587(8) 0.2053(2) 0.0399(5) Uani 1 1 d .
H23A H -0.8724 -0.1732 0.2039 0.060 Uiso 1 1 calc R
H23B H -0.6750 -0.1866 0.2836 0.060 Uiso 1 1 calc R
H23C H -0.7624 -0.2003 0.1467 0.060 Uiso 1 1 calc R
C24 C -0.8480(4) 0.00942(9) 0.1605(2) 0.0662(8) Uani 1 1 d .
H24A H -0.7871 0.0258 0.2368 0.099 Uiso 1 1 calc R
H24B H -0.9632 -0.0002 0.1496 0.099 Uiso 1 1 calc R
H24C H -0.8573 0.0324 0.0977 0.099 Uiso 1 1 calc R
C25 C -0.3560(3) -0.06768(8) 0.10889(19) 0.0400(5) Uani 1 1 d .
H25A H -0.3168 -0.0331 0.1241 0.060 Uiso 1 1 calc R
H25B H -0.3852 -0.0761 0.0269 0.060 Uiso 1 1 calc R
H25C H -0.2645 -0.0897 0.1612 0.060 Uiso 1 1 calc R
C26 C -0.9419(3) -0.16971(8) -0.12065(18) 0.0349(5) Uani 1 1 d .
H26A H -1.0612 -0.1671 -0.1802 0.052 Uiso 1 1 calc R
H26B H -0.9320 -0.1560 -0.0461 0.052 Uiso 1 1 calc R
H26C H -0.9070 -0.2047 -0.1096 0.052 Uiso 1 1 calc R
C27 C -0.8672(3) -0.03099(8) -0.3619(2) 0.0490(6) Uani 1 1 d .
H27A H -0.7781 -0.0167 -0.3808 0.074 Uiso 0.50 1 calc PR
H27B H -0.9100 -0.0054 -0.3260 0.074 Uiso 0.50 1 calc PR
H27C H -0.9620 -0.0432 -0.4340 0.074 Uiso 0.50 1 calc PR
H27D H -0.9886 -0.0269 -0.3797 0.074 Uiso 0.50 1 calc PR
H27E H -0.8568 -0.0381 -0.4345 0.074 Uiso 0.50 1 calc PR
H27F H -0.8047 -0.0003 -0.3265 0.074 Uiso 0.50 1 calc PR
C28 C -0.3725(2) -0.14568(8) -0.13623(18) 0.0356(5) Uani 1 1 d .
H28A H -0.3008 -0.1408 -0.0520 0.053 Uiso 1 1 calc R
H28B H -0.3255 -0.1264 -0.1812 0.053 Uiso 1 1 calc R
H28C H -0.3742 -0.1810 -0.1555 0.053 Uiso 1 1 calc R

loop_
_atom_site_aniso_label
_atom_site_aniso_U_11
_atom_site_aniso_U_22
_atom_site_aniso_U_33
_atom_site_aniso_U_23
_atom_site_aniso_U_13
_atom_site_aniso_U_12
Cl1 0.0262(2) 0.0508(3) 0.0277(2) -0.0058(2) 0.0062(2) -0.0024(2)
P1 0.0274(3) 0.0268(2) 0.0193(2) 0.00011(19) 0.00931(19) 0.0014(2)
N1 0.0270(8) 0.0207(7) 0.0183(7) 0.0003(6) 0.0072(6) 0.0029(6)
N2 0.0271(8) 0.0226(8) 0.0201(7) -0.0021(6) 0.0090(6) 0.0018(6)
N3 0.0276(8) 0.0240(8) 0.0219(8) -0.0002(6) 0.0084(7) 0.0046(6)
C1 0.0180(8) 0.0194(8) 0.0239(9) -0.0008(7) 0.0107(7) -0.0009(6)
C2 0.0265(9) 0.0202(9) 0.0172(8) 0.0022(7) 0.0073(7) 0.0045(7)
C3 0.0282(10) 0.0280(9) 0.0196(9) 0.0047(7) 0.0105(8) 0.0059(8)
C4 0.0372(11) 0.0306(10) 0.0240(9) 0.0036(8) 0.0149(8) 0.0120(9)
C5 0.0447(12) 0.0245(10) 0.0204(9) 0.0026(7) 0.0098(9) 0.0075(9)
C6 0.0346(11) 0.0245(10) 0.0250(10) 0.0008(7) 0.0073(8) -0.0015(8)
C7 0.0260(9) 0.0254(9) 0.0206(9) 0.0033(7) 0.0068(7) 0.0029(8)
C8 0.0268(10) 0.0206(9) 0.0231(9) -0.0039(7) 0.0085(8) 0.0011(7)
C9 0.0289(10) 0.0311(10) 0.0317(10) -0.0078(8) 0.0138(9) -0.0016(8)
C10 0.0315(11) 0.0429(13) 0.0453(12) -0.0120(10) 0.0166(10) 0.0041(9)
C11 0.0432(13) 0.0344(12) 0.0380(12) -0.0083(9) 0.0089(10) 0.0108(10)
C12 0.0523(14) 0.0223(10) 0.0315(11) -0.0027(8) 0.0119(10) 0.0012(9)
C13 0.0366(11) 0.0253(9) 0.0217(9) -0.0023(7) 0.0096(8) -0.0035(8)
C14 0.0269(9) 0.0197(9) 0.0173(8) -0.0023(7) 0.0066(7) 0.0025(7)
C15 0.0246(9) 0.0228(9) 0.0224(9) -0.0031(7) 0.0086(8) 0.0014(7)
C16 0.0242(10) 0.0281(10) 0.0270(10) -0.0017(8) 0.0043(8) 0.0069(8)
C17 0.0375(11) 0.0223(9) 0.0244(9) 0.0018(7) 0.0068(8) 0.0012(8)
C18 0.0352(11) 0.0276(10) 0.0264(10) -0.0011(8) 0.0137(8) -0.0050(8)
C19 0.0241(9) 0.0276(10) 0.0243(9) -0.0044(7) 0.0081(8) -0.0005(7)
C20 0.0322(11) 0.0397(11) 0.0370(11) -0.0018(9) 0.0202(9) 0.0001(9)
C21 0.0624(15) 0.0286(11) 0.0402(12) -0.0024(9) 0.0184(11) 0.0079(10)
C22 0.0248(10) 0.0280(10) 0.0397(11) 0.0017(8) 0.0109(9) -0.0003(8)
C23 0.0386(12) 0.0370(12) 0.0538(14) -0.0077(10) 0.0293(11) -0.0080(9)
C24 0.0697(18) 0.0463(15) 0.0708(18) -0.0127(13) 0.0196(15) 0.0260(13)
C25 0.0537(14) 0.0317(11) 0.0414(12) -0.0032(9) 0.0270(11) -0.0121(10)
C26 0.0300(11) 0.0390(11) 0.0361(11) 0.0029(9) 0.0147(9) 0.0005(9)
C27 0.0595(15) 0.0350(12) 0.0428(13) 0.0158(10) 0.0133(11) 0.0071(11)
C28 0.0287(11) 0.0391(11) 0.0398(12) 0.0001(9) 0.0156(9) 0.0004(9)

loop_
_atom_type_symbol
_atom_type_description
_atom_type_scat_dispersion_real
_atom_type_scat_dispersion_imag
_atom_type_scat_source
C C 0.0033 0.0016 'International Tables Vol C Tables 4.2.6.8 and 6.1.1.4'
H H 0.0000 0.0000 'International Tables Vol C Tables 4.2.6.8 and 6.1.1.4'
Cl Cl 0.1484 0.1585 'International Tables Vol C Tables 4.2.6.8 and 6.1.1.4'
N N 0.0061 0.0033 'International Tables Vol C Tables 4.2.6.8 and 6.1.1.4'
P P 0.1023 0.0942 'International Tables Vol C Tables 4.2.6.8 and 6.1.1.4'

loop_
_geom_angle_atom_site_label_1
_geom_angle_atom_site_label_2
_geom_angle_atom_site_label_3
_geom_angle
N1 P1 N2 75.73(7)
N1 P1 Cl1 104.44(6)
N2 P1 Cl1 100.63(6)
N1 P1 C1 37.62(6)
N2 P1 C1 38.23(6)
Cl1 P1 C1 108.31(5)
C1 N1 C2 127.04(14)
C1 N1 P1 94.38(10)
C2 N1 P1 137.24(12)
C1 N2 C8 129.51(14)
C1 N2 P1 93.09(10)
C8 N2 P1 130.69(12)
C1 N3 C14 123.84(15)
N3 C1 N1 126.37(15)
N3 C1 N2 137.13(16)
N1 C1 N2 96.50(13)
N3 C1 P1 173.29(13)
N1 C1 P1 48.00(8)
N2 C1 P1 48.67(8)
C3 C2 C7 121.68(16)
C3 C2 N1 119.61(16)
C7 C2 N1 118.68(15)
C2 C3 C4 117.73(17)
C2 C3 C20 121.99(16)
C4 C3 C20 120.27(17)
C5 C4 C3 122.11(18)
C5 C4 H4A 118.9
C3 C4 H4A 118.9
C4 C5 C6 118.72(17)
C4 C5 C21 120.88(19)
C6 C5 C21 120.40(19)
C5 C6 C7 121.62(18)
C5 C6 H6A 119.2
C7 C6 H6A 119.2
C6 C7 C2 118.12(17)
C6 C7 C22 120.69(17)
C2 C7 C22 121.19(16)
C13 C8 C9 121.19(16)
C13 C8 N2 119.20(16)
C9 C8 N2 119.58(16)
C10 C9 C8 117.93(18)
C10 C9 C23 120.36(18)
C8 C9 C23 121.70(17)
C11 C10 C9 122.3(2)
C11 C10 H10A 118.9
C9 C10 H10A 118.9
C10 C11 C12 118.16(19)
C10 C11 C24 121.0(2)
C12 C11 C24 120.8(2)
C11 C12 C13 122.16(19)
C11 C12 H12A 118.9
C13 C12 H12A 118.9
C12 C13 C8 118.19(18)
C12 C13 C25 120.03(18)
C8 C13 C25 121.78(17)
C15 C14 C19 120.65(16)
C15 C14 N3 121.36(16)
C19 C14 N3 117.46(16)
C16 C15 C14 118.14(17)
C16 C15 C26 120.45(16)
C14 C15 C26 121.41(16)
C17 C16 C15 122.60(17)
C17 C16 H16A 118.7
C15 C16 H16A 118.7
C16 C17 C18 117.90(17)
C16 C17 C27 121.35(18)
C18 C17 C27 120.70(19)
C19 C18 C17 122.07(18)
C19 C18 H18A 119.0
C17 C18 H18A 119.0
C18 C19 C14 118.58(17)
C18 C19 C28 120.92(17)
C14 C19 C28 120.45(16)
C3 C20 H20A 109.5
C3 C20 H20B 109.5
H20A C20 H20B 109.5
C3 C20 H20C 109.5
H20A C20 H20C 109.5
H20B C20 H20C 109.5
C5 C21 H21A 109.5
C5 C21 H21B 109.5
H21A C21 H21B 109.5
C5 C21 H21C 109.5
H21A C21 H21C 109.5
H21B C21 H21C 109.5
C5 C21 H21D 109.5
H21A C21 H21D 141.1
H21B C21 H21D 56.3
H21C C21 H21D 56.3
C5 C21 H21E 109.5
H21A C21 H21E 56.3
H21B C21 H21E 141.1
H21C C21 H21E 56.3
H21D C21 H21E 109.5
C5 C21 H21F 109.5
H21A C21 H21F 56.3
H21B C21 H21F 56.3
H21C C21 H21F 141.1
H21D C21 H21F 109.5
H21E C21 H21F 109.5
C7 C22 H22A 109.5
C7 C22 H22B 109.5
H22A C22 H22B 109.5
C7 C22 H22C 109.5
H22A C22 H22C 109.5
H22B C22 H22C 109.5
C9 C23 H23A 109.5
C9 C23 H23B 109.5
H23A C23 H23B 109.5
C9 C23 H23C 109.5
H23A C23 H23C 109.5
H23B C23 H23C 109.5
C11 C24 H24A 109.5
C11 C24 H24B 109.5
H24A C24 H24B 109.5
C11 C24 H24C 109.5
H24A C24 H24C 109.5
H24B C24 H24C 109.5
C13 C25 H25A 109.5
C13 C25 H25B 109.5
H25A C25 H25B 109.5
C13 C25 H25C 109.5
H25A C25 H25C 109.5
H25B C25 H25C 109.5
C15 C26 H26A 109.5
C15 C26 H26B 109.5
H26A C26 H26B 109.5
C15 C26 H26C 109.5
H26A C26 H26C 109.5
H26B C26 H26C 109.5
C17 C27 H27A 109.5
C17 C27 H27B 109.5
H27A C27 H27B 109.5
C17 C27 H27C 109.5
H27A C27 H27C 109.5
H27B C27 H27C 109.5
C17 C27 H27D 109.5
H27A C27 H27D 141.1
H27B C27 H27D 56.3
H27C C27 H27D 56.3
C17 C27 H27E 109.5
H27A C27 H27E 56.3
H27B C27 H27E 141.1
H27C C27 H27E 56.3
H27D C27 H27E 109.5
C17 C27 H27F 109.5
H27A C27 H27F 56.3
H27B C27 H27F 56.3
H27C C27 H27F 141.1
H27D C27 H27F 109.5
H27E C27 H27F 109.5
C19 C28 H28A 109.5
C19 C28 H28B 109.5
H28A C28 H28B 109.5
C19 C28 H28C 109.5
H28A C28 H28C 109.5
H28B C28 H28C 109.5

loop_
_geom_bond_atom_site_label_1
_geom_bond_atom_site_label_2
_geom_bond_distance
Cl1 P1 2.1141(7)
P1 N1 1.7081(14)
P1 N2 1.7235(15)
P1 C1 2.2917(17)
N1 C1 1.403(2)
N1 C2 1.436(2)
N2 C1 1.420(2)
N2 C8 1.436(2)
N3 C1 1.252(2)
N3 C14 1.420(2)
C2 C3 1.394(2)
C2 C7 1.401(2)
C3 C4 1.397(3)
C3 C20 1.503(3)
C4 C5 1.380(3)
C4 H4A 0.9500
C5 C6 1.388(3)
C5 C21 1.517(3)
C6 C7 1.391(3)
C6 H6A 0.9500
C7 C22 1.505(3)
C8 C13 1.398(2)
C8 C9 1.404(3)
C9 C10 1.390(3)
C9 C23 1.508(3)
C10 C11 1.384(3)
C10 H10A 0.9500
C11 C12 1.387(3)
C11 C24 1.515(3)
C12 C13 1.389(3)
C12 H12A 0.9500
C13 C25 1.505(3)
C14 C15 1.397(2)
C14 C19 1.406(2)
C15 C16 1.393(2)
C15 C26 1.506(3)
C16 C17 1.382(3)
C16 H16A 0.9500
C17 C18 1.388(3)
C17 C27 1.509(3)
C18 C19 1.387(3)
C18 H18A 0.9500
C19 C28 1.508(3)
C20 H20A 0.9800
C20 H20B 0.9800
C20 H20C 0.9800
C21 H21A 0.9800
C21 H21B 0.9800
C21 H21C 0.9800
C21 H21D 0.9800
C21 H21E 0.9800
C21 H21F 0.9800
C22 H22A 0.9800
C22 H22B 0.9800
C22 H22C 0.9800
C23 H23A 0.9800
C23 H23B 0.9800
C23 H23C 0.9800
C24 H24A 0.9800
C24 H24B 0.9800
C24 H24C 0.9800
C25 H25A 0.9800
C25 H25B 0.9800
C25 H25C 0.9800
C26 H26A 0.9800
C26 H26B 0.9800
C26 H26C 0.9800
C27 H27A 0.9800
C27 H27B 0.9800
C27 H27C 0.9800
C27 H27D 0.9800
C27 H27E 0.9800
C27 H27F 0.9800
C28 H28A 0.9800
C28 H28B 0.9800
C28 H28C 0.9800

loop_
_geom_torsion_atom_site_label_1
_geom_torsion_atom_site_label_2
_geom_torsion_atom_site_label_3
_geom_torsion_atom_site_label_4
_geom_torsion
N2 P1 N1 C1 -3.85(10)
Cl1 P1 N1 C1 -101.38(9)
N2 P1 N1 C2 -170.41(19)
Cl1 P1 N1 C2 92.06(18)
C1 P1 N1 C2 -166.6(2)
N1 P1 N2 C1 3.80(10)
Cl1 P1 N2 C1 106.16(9)
N1 P1 N2 C8 156.25(17)
Cl1 P1 N2 C8 -101.39(15)
C1 P1 N2 C8 152.5(2)
C14 N3 C1 N1 -169.92(16)
C14 N3 C1 N2 10.3(3)
C14 N3 C1 P1 158.5(11)
C2 N1 C1 N3 -6.7(3)
P1 N1 C1 N3 -175.28(16)
C2 N1 C1 N2 173.15(16)
P1 N1 C1 N2 4.56(12)
C2 N1 C1 P1 168.6(2)
C8 N2 C1 N3 22.3(3)
P1 N2 C1 N3 175.3(2)
C8 N2 C1 N1 -157.48(17)
P1 N2 C1 N1 -4.51(12)
C8 N2 C1 P1 -153.0(2)
N1 P1 C1 N3 34.5(11)
N2 P1 C1 N3 -151.5(12)
Cl1 P1 C1 N3 124.6(12)
N2 P1 C1 N1 173.96(16)
Cl1 P1 C1 N1 90.05(10)
N1 P1 C1 N2 -173.96(16)
Cl1 P1 C1 N2 -83.91(10)
C1 N1 C2 C3 100.6(2)
P1 N1 C2 C3 -96.3(2)
C1 N1 C2 C7 -77.2(2)
P1 N1 C2 C7 85.9(2)
C7 C2 C3 C4 -1.7(2)
N1 C2 C3 C4 -179.37(15)
C7 C2 C3 C20 177.26(16)
N1 C2 C3 C20 -0.5(2)
C2 C3 C4 C5 0.9(3)
C20 C3 C4 C5 -178.08(17)
C3 C4 C5 C6 0.3(3)
C3 C4 C5 C21 179.79(18)
C4 C5 C6 C7 -0.6(3)
C21 C5 C6 C7 179.83(17)
C5 C6 C7 C2 -0.1(3)
C5 C6 C7 C22 179.93(17)
C3 C2 C7 C6 1.3(3)
N1 C2 C7 C6 179.04(15)
C3 C2 C7 C22 -178.75(16)
N1 C2 C7 C22 -1.0(2)
C1 N2 C8 C13 -97.0(2)
P1 N2 C8 C13 119.76(17)
C1 N2 C8 C9 84.9(2)
P1 N2 C8 C9 -58.4(2)
C13 C8 C9 C10 2.6(3)
N2 C8 C9 C10 -179.29(16)
C13 C8 C9 C23 -176.36(18)
N2 C8 C9 C23 1.7(3)
C8 C9 C10 C11 -0.5(3)
C23 C9 C10 C11 178.5(2)
C9 C10 C11 C12 -1.0(3)
C9 C10 C11 C24 -179.0(2)
C10 C11 C12 C13 0.5(3)
C24 C11 C12 C13 178.47(19)
C11 C12 C13 C8 1.6(3)
C11 C12 C13 C25 -178.29(19)
C9 C8 C13 C12 -3.2(3)
N2 C8 C13 C12 178.74(16)
C9 C8 C13 C25 176.71(17)
N2 C8 C13 C25 -1.4(3)
C1 N3 C14 C15 -96.3(2)
C1 N3 C14 C19 92.1(2)
C19 C14 C15 C16 -2.7(2)
N3 C14 C15 C16 -174.10(16)
C19 C14 C15 C26 176.88(16)
N3 C14 C15 C26 5.5(3)
C14 C15 C16 C17 1.1(3)
C26 C15 C16 C17 -178.46(17)
C15 C16 C17 C18 0.2(3)
C15 C16 C17 C27 177.64(18)
C16 C17 C18 C19 0.0(3)
C27 C17 C18 C19 -177.45(19)
C17 C18 C19 C14 -1.5(3)
C17 C18 C19 C28 175.88(17)
C15 C14 C19 C18 2.9(3)
N3 C14 C19 C18 174.63(15)
C15 C14 C19 C28 -174.50(16)
N3 C14 C19 C28 -2.8(2)
